data_2207154
loop_
_publ_author_name
'Ng, Seik Weng'

_publ_section_title
;
 Rerefinement of <i>catena</i>-poly[[tetraaquacobalt(II)-\m-pyrazine]
 phthalate] in a lower-symmetry space group
;
_journal_coeditor_code BT6759
_journal_issue 11
_journal_name_full 'Acta Crystallographica Section E'
_journal_page_first m2297
_journal_page_last m2298
_journal_paper_doi 10.1107/S1600536805032575
_journal_volume 61
_journal_year 2005
_chemical_formula_iupac '[Co (C4 H4 N2) (H2 O)4] (C8 H4 O4)'
_chemical_formula_moiety 'C4 H12 Co N2 O4 2+, C8 H4 O4 2-'
_chemical_formula_sum 'C12 H16 Co N2 O8'
_chemical_formula_weight 375.20
_chemical_name_systematic
;
catena-poly[[tetraaquacobalt(II)-\m-pyrazine] phthalate]
;
_space_group_IT_number 44
_symmetry_cell_setting orthorhombic
_symmetry_space_group_name_Hall 'I 2 -2'
_symmetry_space_group_name_H-M 'I m m 2'
_atom_sites_solution_hydrogens geom
_atom_sites_solution_primary direct
_atom_sites_solution_secondary difmap
_audit_creation_method SHELXL-97
_cell_angle_alpha 90
_cell_angle_beta 90
_cell_angle_gamma 90
_cell_formula_units_Z 2
_cell_length_a 9.4033(6)
_cell_length_b 10.2886(7)
_cell_length_c 7.1791(5)
_cell_measurement_reflns_used 2933
_cell_measurement_temperature 298(2)
_cell_measurement_theta_max 28.4
_cell_measurement_theta_min 2.9
_cell_volume 694.55(8)
_computing_cell_refinement 'SAINT (Bruker, 2001)'
_computing_data_collection 'SMART (Bruker, 2001)'
_computing_data_reduction SAINT
_computing_molecular_graphics 'ORTEPII (Johnson, 1976)'
_computing_publication_material SHELXL97
_computing_structure_refinement 'SHELXL97 (Sheldrick, 1997)'
_computing_structure_solution 'atomic coordinates taken from the Zn analog'
_diffrn_ambient_temperature 298(2)
_diffrn_measured_fraction_theta_full 0.99
_diffrn_measured_fraction_theta_max 0.99
_diffrn_measurement_device_type 'Bruker APEX area-detector'
_diffrn_measurement_method '\f and \w'
_diffrn_radiation_monochromator graphite
_diffrn_radiation_source 'fine-focus sealed tube'
_diffrn_radiation_type MoK\a
_diffrn_radiation_wavelength 0.71073
_diffrn_reflns_av_R_equivalents 0.018
_diffrn_reflns_av_sigmaI/netI 0.016
_diffrn_reflns_limit_h_max 11
_diffrn_reflns_limit_h_min -12
_diffrn_reflns_limit_k_max 13
_diffrn_reflns_limit_k_min -13
_diffrn_reflns_limit_l_max 9
_diffrn_reflns_limit_l_min -9
_diffrn_reflns_number 2928
_diffrn_reflns_theta_full 27.5
_diffrn_reflns_theta_max 27.5
_diffrn_reflns_theta_min 2.9
_diffrn_standards_decay_% 0
_diffrn_standards_interval_count 0
_diffrn_standards_interval_time 0
_diffrn_standards_number 0
_exptl_absorpt_coefficient_mu 1.283
_exptl_absorpt_correction_T_max 0.723
_exptl_absorpt_correction_T_min 0.545
_exptl_absorpt_correction_type multi-scan
_exptl_absorpt_process_details '(SADABS; Sheldrick, 1996)'
_exptl_crystal_colour Orange
_exptl_crystal_density_diffrn 1.794
_exptl_crystal_density_method 'not measured'
_exptl_crystal_description Prism
_exptl_crystal_F_000 386
_exptl_crystal_size_max 0.45
_exptl_crystal_size_mid 0.28
_exptl_crystal_size_min 0.27
_refine_diff_density_max 0.35
_refine_diff_density_min -0.51
_refine_ls_abs_structure_details 'Flack (1983), 391 Friedel pairs'
_refine_ls_abs_structure_Flack 0.020(10)
_refine_ls_extinction_method none
_refine_ls_goodness_of_fit_ref 1.25
_refine_ls_hydrogen_treatment refall
_refine_ls_matrix_type full
_refine_ls_number_parameters 75
_refine_ls_number_reflns 871
_refine_ls_number_restraints 3
_refine_ls_restrained_S_all 1.25
_refine_ls_R_factor_all 0.023
_refine_ls_R_factor_gt 0.023
_refine_ls_shift/su_max 0.001
_refine_ls_shift/su_mean 0.000
_refine_ls_structure_factor_coef Fsqd
_refine_ls_weighting_details 'calc w = 1/[\s^2^(Fo^2^)+(0.0542P)^2^+0.0753P] where P = (Fo^2^+2Fc^2^)/3'
_refine_ls_weighting_scheme calc
_refine_ls_wR_factor_gt 0.074
_refine_ls_wR_factor_ref 0.074
_reflns_number_gt 871
_reflns_number_total 871
_reflns_threshold_expression I>2\s(I)
_cod_data_source_file bt6759.cif
_cod_data_source_block I
_cod_depositor_comments
;
The following automatic conversions were performed:
'_symmetry_cell_setting' value 'Orthorhombic' changed to 'orthorhombic'
according to '/home/saulius/struct/CIF-dictionaries/cif_core.dic'
dictionary named 'cif_core.dic' version 2.4.1 from 2010-06-29.

Automatic conversion script
Id: cif_fix_enum 1527 2010-12-29 10:47:43Z saulius 

The following automatic conversions were performed:

'_symmetry_cell_setting' value 'Orthorhombic' changed to
'orthorhombic' according to
/home/saulius/struct/CIF-dictionaries/cif_core.dic dictionary named
'cif_core.dic' version 2.4.1 from 2010-06-29.

Automatic conversion script
Id: cif_fix_values 1715 2011-07-08 13:25:40Z adriana 
;
_cod_database_code 2207154
_cod_database_fobs_code 2207154

loop_
_symmetry_equiv_pos_as_xyz
'x, y, z'
'-x, -y, z'
'-x, y, z'
'x, -y, z'
'x+1/2, y+1/2, z+1/2'
'-x+1/2, -y+1/2, z+1/2'
'-x+1/2, y+1/2, z+1/2'
'x+1/2, -y+1/2, z+1/2'

loop_
_atom_site_label
_atom_site_fract_x
_atom_site_fract_y
_atom_site_fract_z
_atom_site_U_iso_or_equiv
_atom_site_adp_type
_atom_site_calc_flag
_atom_site_refinement_flags
_atom_site_occupancy
_atom_site_type_symbol
Co1 0.0000 0.5000 0.5000 0.0157(2) Uani d S 1 Co
O1 0.3824(2) 0.3210(2) 0.7105(2) 0.0295(4) Uani d . 1 O
O1w 0.15140(10) 0.35660(10) 0.4907(3) 0.0273(3) Uani d D 1 O
N1 0.0000 0.5000 0.1944(5) 0.0201(8) Uani d S 1 N
N2 0.0000 0.5000 -0.1952(5) 0.0199(9) Uani d S 1 N
C1 0.1198(3) 0.5000 0.0970(4) 0.0239(7) Uani d S 1 C
C2 0.1207(4) 0.5000 -0.0949(4) 0.0243(8) Uani d S 1 C
C3 0.5000 0.4334(3) 0.1354(4) 0.0263(6) Uani d S 1 C
C4 0.5000 0.3668(4) 0.3017(5) 0.0290(8) Uani d S 1 C
C5 0.5000 0.4321(2) 0.4697(3) 0.0175(5) Uani d S 1 C
C6 0.5000 0.3529(3) 0.6460(4) 0.0181(6) Uani d S 1 C
H1w1 0.220(3) 0.342(3) 0.563(4) 0.050(9) Uiso d D 1 H
H1w2 0.140(4) 0.301(2) 0.407(3) 0.039(8) Uiso d D 1 H
H1 0.2061 0.5000 0.1603 0.029 Uiso calc SR 1 H
H2 0.2075 0.5000 -0.1569 0.029 Uiso calc SR 1 H
H3 0.5000 0.3881 0.0233 0.032 Uiso calc SR 1 H
H4 0.5000 0.2765 0.3009 0.035 Uiso calc SR 1 H

loop_
_atom_site_aniso_label
_atom_site_aniso_U_11
_atom_site_aniso_U_22
_atom_site_aniso_U_33
_atom_site_aniso_U_12
_atom_site_aniso_U_13
_atom_site_aniso_U_23
Co1 0.0168(2) 0.0183(2) 0.0119(2) 0.000 0.000 0.000
O1 0.0229(7) 0.0400(9) 0.0255(8) 0.0013(6) 0.0006(6) 0.0126(7)
O1w 0.0272(6) 0.0275(6) 0.0271(7) 0.0085(5) -0.0064(7) -0.0072(8)
N1 0.021(2) 0.025(2) 0.015(2) 0.000 0.000 0.000
N2 0.022(2) 0.020(2) 0.017(2) 0.000 0.000 0.000
C1 0.018(2) 0.034(2) 0.020(2) 0.000 0.0000(10) 0.000
C2 0.021(2) 0.037(2) 0.015(2) 0.000 0.0030(10) 0.000
C3 0.0330(10) 0.033(2) 0.0130(10) 0.000 0.000 -0.0050(10)
C4 0.046(2) 0.0200(10) 0.021(2) 0.000 0.000 -0.0010(10)
C5 0.0190(10) 0.0200(10) 0.014(2) 0.000 0.000 0.0030(10)
C6 0.0230(10) 0.0150(10) 0.0160(10) 0.000 0.000 -0.0010(10)

loop_
_atom_type_symbol
_atom_type_description
_atom_type_scat_dispersion_real
_atom_type_scat_dispersion_imag
_atom_type_scat_source
C C 0.0033 0.0016 'International Tables Vol C Tables 4.2.6.8 and 6.1.1.4'
H H 0.0000 0.0000 'International Tables Vol C Tables 4.2.6.8 and 6.1.1.4'
N N 0.0061 0.0033 'International Tables Vol C Tables 4.2.6.8 and 6.1.1.4'
O O 0.0106 0.0060 'International Tables Vol C Tables 4.2.6.8 and 6.1.1.4'
Co Co 0.3494 0.9721 'International Tables Vol C Tables 4.2.6.8 and 6.1.1.4'

loop_
_geom_angle_atom_site_label_1
_geom_angle_atom_site_label_2
_geom_angle_atom_site_label_3
_geom_angle_site_symmetry_1
_geom_angle_site_symmetry_3
_geom_angle
_geom_angle_publ_flag
O1w Co1 O1w . 2_565 176.30(10) yes
O1w Co1 O1w . 3 87.90(10) yes
O1w Co1 O1w . 4_565 92.00(10) yes
O1w Co1 N1 . . 88.10(10) yes
O1w Co1 N2 . 1_556 91.90(10) yes
O1w Co1 O1w 2_565 3 92.00(10) no
O1w Co1 O1w 2_565 4_565 87.90(10) no
O1w Co1 N1 2_565 . 88.10(10) no
O1w Co1 N2 2_565 1_556 91.90(10) no
O1w Co1 O1w 3 4_565 176.30(10) no
O1w Co1 N1 3 . 88.10(10) no
O1w Co1 N2 3 1_556 91.90(10) no
O1w Co1 N1 4_565 . 88.10(10) yes
O1w Co1 N2 4_565 1_556 91.90(10) yes
N1 Co1 N2 . 1_556 180 no
C1 N1 C1 2_565 . 116.3(4) no
C1 N1 Co1 2_565 . 121.8(2) no
C1 N1 Co1 . . 121.8(2) no
C2 N2 C2 . 2_565 115.2(4) no
C2 N2 Co1 . 1_554 122.4(2) no
C2 N2 Co1 2_565 1_554 122.4(2) no
N1 C1 C2 . . 122.2(4) no
N2 C2 C1 . . 122.1(4) no
C3 C3 C4 2_665 . 119.8(2) no
C3 C4 C5 . . 121.1(3) no
C4 C5 C5 . 2_665 119.1(2) no
C4 C5 C6 . . 118.1(3) no
C5 C5 C6 2_665 . 122.80(10) no
O1 C6 O1 . 3_655 125.7(3) no
O1 C6 C5 . . 117.10(10) no
O1 C6 C5 3_655 . 117.10(10) no
Co1 O1w H1w1 . . 130(2) no
Co1 O1w H1w2 . . 115(2) no
H1w1 O1w H1w2 . . 115(3) no
N1 C1 H1 . . 118.9 no
C2 C1 H1 . . 118.9 no
N2 C2 H2 . . 119.0 no
C1 C2 H2 . . 119.0 no
C3 C3 H3 2_665 . 120.1 no
C4 C3 H3 . . 120.1 no
C3 C4 H4 . . 119.5 no
C5 C4 H4 . . 119.5 no

loop_
_geom_bond_atom_site_label_1
_geom_bond_atom_site_label_2
_geom_bond_site_symmetry_2
_geom_bond_distance
_geom_bond_publ_flag
Co1 O1w . 2.0510(10) yes
Co1 O1w 2_565 2.0510(10) yes
Co1 O1w 3 2.0510(10) yes
Co1 O1w 4_565 2.0510(10) yes
Co1 N1 . 2.194(4) yes
Co1 N2 1_556 2.188(4) yes
O1 C6 . 1.243(2) no
N1 C1 2_565 1.326(4) no
N1 C1 . 1.326(4) no
N2 C2 . 1.344(4) no
N2 C2 2_565 1.344(4) no
N2 Co1 1_554 2.188(4) no
C1 C2 . 1.378(3) no
C3 C3 2_665 1.370(6) no
C3 C4 . 1.377(5) no
C4 C5 . 1.380(4) no
C5 C5 2_665 1.397(5) no
C5 C6 . 1.506(4) no
C6 O1 3_655 1.243(2) no
O1w H1w1 . 0.840(10) no
O1w H1w2 . 0.830(10) no
C1 H1 . 0.93 no
C2 H2 . 0.93 no
C3 H3 . 0.93 no
C4 H4 . 0.93 no

loop_
_geom_hbond_atom_site_label_D
_geom_hbond_atom_site_label_H
_geom_hbond_atom_site_label_A
_geom_hbond_site_symmetry_A
_geom_hbond_distance_DH
_geom_hbond_distance_HA
_geom_hbond_distance_DA
_geom_hbond_angle_DHA
_geom_hbond_publ_flag
O1w H1w1 O1 . 0.840(10) 1.870(10) 2.709(2) 174(4) yes
O1w H1w2 O1 6_554 0.830(10) 1.910(10) 2.736(2) 178(3) yes

loop_
_geom_torsion_atom_site_label_1
_geom_torsion_atom_site_label_2
_geom_torsion_atom_site_label_3
_geom_torsion_atom_site_label_4
_geom_torsion_site_symmetry_1
_geom_torsion_site_symmetry_4
_geom_torsion
_geom_torsion_publ_flag
O1w Co1 N1 C1 3 2_565 46.04(4) no
O1w Co1 N1 C1 4_565 2_565 -133.96(4) no
O1w Co1 N1 C1 . 2_565 133.96(4) no
O1w Co1 N1 C1 2_565 2_565 -46.04(4) no
O1w Co1 N1 C1 3 . -133.96(4) no
O1w Co1 N1 C1 4_565 . 46.04(4) no
O1w Co1 N1 C1 . . -46.04(4) no
O1w Co1 N1 C1 2_565 . 133.96(4) no
C1 N1 C1 C2 2_565 . 0.0 no
Co1 N1 C1 C2 . . 180.0 no
C2 N2 C2 C1 2_565 . 0.0 no
Co1 N2 C2 C1 1_554 . 180.0 no
N1 C1 C2 N2 . . 0.0 no
C3 C3 C4 C5 2_665 . 0.0 no
C3 C4 C5 C5 . 2_665 0.0 no
C3 C4 C5 C6 . . 180.0 no
C4 C5 C6 O1 . . -88.7(2) no
C5 C5 C6 O1 2_665 . 91.3(2) no
C4 C5 C6 O1 . 3_655 88.7(2) no
C5 C5 C6 O1 2_665 3_655 -91.3(2) no
